data_4086378
loop_
_publ_author_name
'Molitor, Sebastian'
'Schwarz, Christopher'
'Gessner, Viktoria H.'

_publ_section_title
;
 Mono- and Bis-Cyclometalated Palladium Complexes: Synthesis,
 Characterization, and Catalytic Activity
;
_journal_issue 2
_journal_name_full Organometallics
_journal_page_first 159
_journal_paper_doi 10.1021/acs.organomet.5b00903
_journal_volume 35
_journal_year 2016
_chemical_formula_sum 'C38 H44 O P2 Pd S Si'
_chemical_formula_weight 745.22
_chemical_name_systematic
;
 ?
;
_space_group_IT_number 2
_symmetry_cell_setting triclinic
_symmetry_space_group_name_Hall '-P 1'
_symmetry_space_group_name_H-M 'P -1'
_atom_sites_solution_hydrogens geom
_atom_sites_solution_primary direct
_atom_sites_solution_secondary difmap
_audit_creation_date 2015-10-19T10:36:46-00:00
_audit_creation_method 'WinGX routine CIF_UPDATE'
_cell_angle_alpha 81.058(2)
_cell_angle_beta 81.789(2)
_cell_angle_gamma 78.133(2)
_cell_formula_units_Z 2
_cell_length_a 10.6786(5)
_cell_length_b 11.8158(5)
_cell_length_c 14.7036(7)
_cell_measurement_temperature 100(2)
_cell_volume 1781.70(14)
_computing_cell_refinement 'SAINTPLUS 8.18C (Bruker APEX2, 2011)'
_computing_data_collection 'SMART 5.622 (Bruker AXS, 2001)'
_computing_data_reduction 'SAINTPLUS 8.18C (Bruker APEX2, 2011)'
_computing_molecular_graphics 'Ortep-3 V1.08 (Farrugia, 2001)'
_computing_structure_refinement 'SHELXL-97 (Sheldrick, 2008)'
_computing_structure_solution 'SHELXS-97 (Sheldrick, 2008)'
_diffrn_ambient_temperature 100(2)
_diffrn_measured_fraction_theta_full 1
_diffrn_measured_fraction_theta_max 1
_diffrn_measurement_device_type 'Bruker APEX-CCD'
_diffrn_measurement_method omega-scans
_diffrn_radiation_monochromator graphite
_diffrn_radiation_type MoK\a
_diffrn_radiation_wavelength 0.71073
_diffrn_reflns_av_R_equivalents 0.0411
_diffrn_reflns_av_unetI/netI 0.0478
_diffrn_reflns_limit_h_max 12
_diffrn_reflns_limit_h_min -12
_diffrn_reflns_limit_k_max 14
_diffrn_reflns_limit_k_min -14
_diffrn_reflns_limit_l_max 17
_diffrn_reflns_limit_l_min -17
_diffrn_reflns_number 21374
_diffrn_reflns_theta_full 25
_diffrn_reflns_theta_max 25
_diffrn_reflns_theta_min 1.41
_exptl_absorpt_coefficient_mu 0.732
_exptl_absorpt_correction_T_max 0.9506
_exptl_absorpt_correction_T_min 0.7942
_exptl_absorpt_correction_type empirical
_exptl_absorpt_process_details 'Sadabs 2008 (Bruker AXS, 2008)'
_exptl_crystal_colour orange
_exptl_crystal_density_diffrn 1.389
_exptl_crystal_density_method 'not measured'
_exptl_crystal_description plate
_exptl_crystal_F_000 772
_exptl_crystal_size_max 0.33
_exptl_crystal_size_mid 0.18
_exptl_crystal_size_min 0.07
_refine_diff_density_max 0.514
_refine_diff_density_min -0.448
_refine_diff_density_rms 0.077
_refine_ls_extinction_method none
_refine_ls_goodness_of_fit_ref 1.029
_refine_ls_hydrogen_treatment mixed
_refine_ls_matrix_type full
_refine_ls_number_parameters 413
_refine_ls_number_reflns 6275
_refine_ls_number_restraints 0
_refine_ls_restrained_S_all 1.029
_refine_ls_R_factor_all 0.0448
_refine_ls_R_factor_gt 0.0302
_refine_ls_shift/su_max 0.001
_refine_ls_shift/su_mean 0
_refine_ls_structure_factor_coef Fsqd
_refine_ls_weighting_details 'calc w=1/[\s^2^(Fo^2^)+(0.0287P)^2^+0.7473P] where P=(Fo^2^+2Fc^2^)/3'
_refine_ls_weighting_scheme calc
_refine_ls_wR_factor_gt 0.062
_refine_ls_wR_factor_ref 0.0669
_reflns_number_gt 5128
_reflns_number_total 6275
_reflns_threshold_expression >2sigma(I)
_cod_data_source_file om5b00903_si_002.cif
_cod_data_source_block sad
_cod_depositor_comments 'Adding full bibliography for 4086366--4086378.cif.'
_cod_original_sg_symbol_H-M P-1
_cod_database_code 4086378

loop_
_symmetry_equiv_pos_as_xyz
'x, y, z'
'-x, -y, -z'

loop_
_atom_site_label
_atom_site_type_symbol
_atom_site_fract_x
_atom_site_fract_y
_atom_site_fract_z
_atom_site_U_iso_or_equiv
_atom_site_adp_type
_atom_site_occupancy
_atom_site_symmetry_multiplicity
_atom_site_calc_flag
_atom_site_refinement_flags
Pd1 Pd 0.82719(2) 0.704305(19) 0.655670(15) 0.01040(7) Uani 1 1 d .
S1 S 0.60264(6) 0.67542(6) 0.71210(5) 0.01321(16) Uani 1 1 d .
P1 P 0.67018(7) 0.73055(6) 0.81623(5) 0.01136(16) Uani 1 1 d .
P2 P 0.83209(7) 0.75282(6) 0.49853(5) 0.01074(16) Uani 1 1 d .
Si1 Si 0.97760(7) 0.75534(7) 0.77893(5) 0.01406(18) Uani 1 1 d .
C1 C 0.8359(3) 0.6835(3) 0.80466(19) 0.0137(6) Uani 1 1 d .
C2 C 1.0139(3) 0.7319(3) 0.6563(2) 0.0200(7) Uani 1 1 d .
C3 C 0.9429(3) 0.9131(2) 0.7917(2) 0.0226(7) Uani 1 1 d .
H3A H 1.0218 0.9451 0.7736 0.034 Uiso 1 1 calc R
H3B H 0.9112 0.9232 0.8564 0.034 Uiso 1 1 calc R
H3C H 0.8772 0.9542 0.7518 0.034 Uiso 1 1 calc R
C4 C 1.1067(3) 0.6795(3) 0.8527(2) 0.0253(7) Uani 1 1 d .
H4A H 1.1182 0.595 0.8528 0.038 Uiso 1 1 calc R
H4B H 1.0819 0.6982 0.9162 0.038 Uiso 1 1 calc R
H4C H 1.1877 0.7055 0.8277 0.038 Uiso 1 1 calc R
C5 C 0.6270(2) 0.8882(2) 0.80926(19) 0.0120(6) Uani 1 1 d .
C6 C 0.6177(3) 0.9434(3) 0.8882(2) 0.0172(7) Uani 1 1 d .
H6 H 0.6353 0.8982 0.9459 0.021 Uiso 1 1 calc R
C7 C 0.5832(3) 1.0633(3) 0.8825(2) 0.0207(7) Uani 1 1 d .
H7 H 0.5765 1.1002 0.9364 0.025 Uiso 1 1 calc R
C8 C 0.5584(3) 1.1298(3) 0.7988(2) 0.0199(7) Uani 1 1 d .
H8 H 0.5341 1.2122 0.7954 0.024 Uiso 1 1 calc R
C9 C 0.5690(3) 1.0766(2) 0.7198(2) 0.0196(7) Uani 1 1 d .
H9 H 0.5531 1.1224 0.6621 0.024 Uiso 1 1 calc R
C10 C 0.6030(3) 0.9561(2) 0.7253(2) 0.0147(6) Uani 1 1 d .
H10 H 0.6099 0.9196 0.6711 0.018 Uiso 1 1 calc R
C11 C 0.5925(3) 0.6788(2) 0.92858(19) 0.0140(6) Uani 1 1 d .
C12 C 0.6643(3) 0.6367(3) 1.00208(19) 0.0215(7) Uani 1 1 d .
H12 H 0.7542 0.6361 0.9939 0.026 Uiso 1 1 calc R
C13 C 0.6054(3) 0.5953(3) 1.0875(2) 0.0283(8) Uani 1 1 d .
H13 H 0.655 0.5669 1.1379 0.034 Uiso 1 1 calc R
C14 C 0.4755(3) 0.5952(3) 1.0992(2) 0.0265(8) Uani 1 1 d .
H14 H 0.4357 0.565 1.1574 0.032 Uiso 1 1 calc R
C15 C 0.4028(3) 0.6388(3) 1.0272(2) 0.0264(8) Uani 1 1 d .
H15 H 0.3125 0.6407 1.0361 0.032 Uiso 1 1 calc R
C16 C 0.4613(3) 0.6801(2) 0.9414(2) 0.0203(7) Uani 1 1 d .
H16 H 0.4112 0.7092 0.8915 0.024 Uiso 1 1 calc R
C17 C 0.7741(2) 0.9087(2) 0.46607(19) 0.0121(6) Uani 1 1 d .
C18 C 0.8027(3) 0.9869(2) 0.5194(2) 0.0160(6) Uani 1 1 d .
H18 H 0.8463 0.9581 0.5727 0.019 Uiso 1 1 calc R
C19 C 0.7672(3) 1.1064(2) 0.4942(2) 0.0191(7) Uani 1 1 d .
H19 H 0.7866 1.159 0.5305 0.023 Uiso 1 1 calc R
C20 C 0.7042(3) 1.1491(3) 0.4172(2) 0.0190(7) Uani 1 1 d .
H20 H 0.6809 1.2309 0.4001 0.023 Uiso 1 1 calc R
C21 C 0.6748(3) 1.0725(3) 0.3643(2) 0.0194(7) Uani 1 1 d .
H21 H 0.6308 1.1019 0.3113 0.023 Uiso 1 1 calc R
C22 C 0.7096(3) 0.9531(2) 0.3889(2) 0.0156(6) Uani 1 1 d .
H22 H 0.689 0.9012 0.3525 0.019 Uiso 1 1 calc R
C23 C 0.7323(3) 0.6822(2) 0.44219(18) 0.0112(6) Uani 1 1 d .
C24 C 0.6002(3) 0.6998(2) 0.47075(19) 0.0139(6) Uani 1 1 d .
H24 H 0.564 0.7522 0.5147 0.017 Uiso 1 1 calc R
C25 C 0.5214(3) 0.6419(2) 0.43580(19) 0.0162(6) Uani 1 1 d .
H25 H 0.4315 0.655 0.4554 0.019 Uiso 1 1 calc R
C26 C 0.5733(3) 0.5647(2) 0.3721(2) 0.0180(7) Uani 1 1 d .
H26 H 0.5191 0.5248 0.3481 0.022 Uiso 1 1 calc R
C27 C 0.7042(3) 0.5461(2) 0.3437(2) 0.0171(6) Uani 1 1 d .
H27 H 0.7402 0.4924 0.3008 0.02 Uiso 1 1 calc R
C28 C 0.7832(3) 0.6056(2) 0.37752(19) 0.0146(6) Uani 1 1 d .
H28 H 0.8726 0.5939 0.3564 0.017 Uiso 1 1 calc R
C29 C 0.9885(2) 0.7251(2) 0.42866(19) 0.0115(6) Uani 1 1 d .
C30 C 1.0210(3) 0.7984(2) 0.34851(19) 0.0150(6) Uani 1 1 d .
H30 H 0.9629 0.8682 0.3307 0.018 Uiso 1 1 calc R
C31 C 1.1377(3) 0.7698(3) 0.2949(2) 0.0183(7) Uani 1 1 d .
H31 H 1.1596 0.8202 0.2406 0.022 Uiso 1 1 calc R
C32 C 1.2224(3) 0.6682(3) 0.3201(2) 0.0189(7) Uani 1 1 d .
H32 H 1.3015 0.6481 0.2824 0.023 Uiso 1 1 calc R
C33 C 1.1925(3) 0.5956(2) 0.4000(2) 0.0176(7) Uani 1 1 d .
H33 H 1.2513 0.5262 0.4177 0.021 Uiso 1 1 calc R
C34 C 1.0758(3) 0.6247(2) 0.45431(19) 0.0135(6) Uani 1 1 d .
H34 H 1.0557 0.5753 0.5096 0.016 Uiso 1 1 calc R
H1 H 0.852(3) 0.606(3) 0.820(2) 0.018(8) Uiso 1 1 d .
H2A H 1.070(3) 0.664(3) 0.646(2) 0.038(10) Uiso 1 1 d .
H2B H 1.027(3) 0.796(3) 0.614(2) 0.014(8) Uiso 1 1 d .
O1_1 O 0.8749(2) 0.8637(2) 1.08431(16) 0.0393(6) Uani 1 1 d .
C1_1 C 0.8258(4) 1.0668(3) 1.0348(3) 0.0430(10) Uani 1 1 d .
H1A_1 H 0.8134 1.0543 0.9726 0.064 Uiso 1 1 calc R
H1B_1 H 0.9163 1.0701 1.0366 0.064 Uiso 1 1 calc R
H1C_1 H 0.7714 1.1404 1.0501 0.064 Uiso 1 1 calc R
C2_1 C 0.7891(3) 0.9678(3) 1.1043(3) 0.0391(9) Uani 1 1 d .
H2A_1 H 0.795 0.9825 1.1678 0.047 Uiso 1 1 calc R
H2B_1 H 0.6994 0.9606 1.1002 0.047 Uiso 1 1 calc R
C3_1 C 0.8524(4) 0.7660(3) 1.1502(3) 0.0437(10) Uani 1 1 d .
H3A_1 H 0.7668 0.7485 1.1461 0.052 Uiso 1 1 calc R
H3B_1 H 0.8539 0.7836 1.2137 0.052 Uiso 1 1 calc R
C4_1 C 0.9562(4) 0.6627(3) 1.1300(3) 0.0517(11) Uani 1 1 d .
H4A_1 H 0.952 0.644 1.068 0.078 Uiso 1 1 calc R
H4B_1 H 0.9435 0.5954 1.1761 0.078 Uiso 1 1 calc R
H4C_1 H 1.0407 0.6814 1.1328 0.078 Uiso 1 1 calc R

loop_
_atom_site_aniso_label
_atom_site_aniso_U_11
_atom_site_aniso_U_22
_atom_site_aniso_U_33
_atom_site_aniso_U_23
_atom_site_aniso_U_13
_atom_site_aniso_U_12
Pd1 0.00916(11) 0.01197(12) 0.01061(12) -0.00207(8) -0.00073(9) -0.00302(8)
S1 0.0128(3) 0.0154(4) 0.0134(4) -0.0040(3) -0.0007(3) -0.0063(3)
P1 0.0129(4) 0.0110(4) 0.0106(4) -0.0015(3) -0.0006(3) -0.0036(3)
P2 0.0088(3) 0.0125(4) 0.0115(4) -0.0020(3) -0.0009(3) -0.0031(3)
Si1 0.0106(4) 0.0169(4) 0.0158(4) -0.0032(3) -0.0033(3) -0.0031(3)
C1 0.0179(15) 0.0117(16) 0.0108(15) 0.0000(12) -0.0020(13) -0.0022(12)
C2 0.0099(15) 0.030(2) 0.0219(18) -0.0043(15) -0.0022(14) -0.0061(15)
C3 0.0161(15) 0.0210(18) 0.0326(19) -0.0048(14) -0.0025(14) -0.0070(13)
C4 0.0210(16) 0.0285(19) 0.0265(18) -0.0045(15) -0.0076(15) -0.0009(14)
C5 0.0057(13) 0.0135(15) 0.0175(15) -0.0024(12) 0.0010(12) -0.0049(11)
C6 0.0163(15) 0.0201(17) 0.0158(16) -0.0025(13) 0.0007(13) -0.0065(13)
C7 0.0191(16) 0.0199(17) 0.0264(18) -0.0129(14) 0.0035(14) -0.0076(13)
C8 0.0126(15) 0.0139(16) 0.0331(19) -0.0057(14) 0.0037(14) -0.0045(12)
C9 0.0151(15) 0.0161(17) 0.0259(17) 0.0031(13) -0.0033(14) -0.0025(12)
C10 0.0130(14) 0.0149(16) 0.0179(16) -0.0040(12) -0.0011(13) -0.0053(12)
C11 0.0184(15) 0.0118(15) 0.0127(15) -0.0044(12) 0.0012(13) -0.0052(12)
C12 0.0275(17) 0.0229(18) 0.0144(16) -0.0022(13) -0.0006(14) -0.0068(14)
C13 0.042(2) 0.0242(19) 0.0170(17) 0.0007(14) -0.0030(16) -0.0052(16)
C14 0.046(2) 0.0164(17) 0.0156(16) -0.0060(13) 0.0144(16) -0.0111(15)
C15 0.0247(17) 0.0202(18) 0.034(2) -0.0108(15) 0.0125(16) -0.0077(14)
C16 0.0216(16) 0.0160(17) 0.0221(17) -0.0039(13) 0.0034(14) -0.0042(13)
C17 0.0064(13) 0.0133(15) 0.0152(15) -0.0024(12) 0.0032(12) -0.0012(11)
C18 0.0142(15) 0.0181(16) 0.0166(15) -0.0044(13) 0.0024(13) -0.0066(12)
C19 0.0203(16) 0.0154(17) 0.0239(17) -0.0082(13) 0.0042(14) -0.0090(13)
C20 0.0138(15) 0.0123(16) 0.0288(18) -0.0033(13) 0.0055(14) -0.0029(12)
C21 0.0128(15) 0.0203(17) 0.0243(17) 0.0000(13) -0.0055(14) -0.0013(13)
C22 0.0140(14) 0.0150(16) 0.0188(16) -0.0036(12) -0.0015(13) -0.0040(12)
C23 0.0131(14) 0.0108(15) 0.0105(14) 0.0018(11) -0.0049(12) -0.0043(11)
C24 0.0137(14) 0.0111(15) 0.0165(15) -0.0011(12) -0.0021(13) -0.0021(12)
C25 0.0133(14) 0.0169(16) 0.0197(16) 0.0036(13) -0.0050(13) -0.0079(12)
C26 0.0193(15) 0.0170(16) 0.0212(16) -0.0006(13) -0.0093(14) -0.0080(13)
C27 0.0227(16) 0.0132(16) 0.0174(16) -0.0046(12) -0.0072(13) -0.0029(13)
C28 0.0159(15) 0.0140(16) 0.0135(15) 0.0012(12) -0.0042(13) -0.0028(12)
C29 0.0080(13) 0.0155(15) 0.0137(15) -0.0052(12) -0.0024(12) -0.0050(11)
C30 0.0140(14) 0.0146(16) 0.0164(15) -0.0021(12) -0.0029(13) -0.0016(12)
C31 0.0159(15) 0.0246(18) 0.0144(15) -0.0001(13) 0.0034(13) -0.0091(13)
C32 0.0129(15) 0.0228(17) 0.0208(16) -0.0079(13) 0.0045(13) -0.0038(13)
C33 0.0147(15) 0.0137(16) 0.0255(17) -0.0068(13) -0.0026(13) -0.0017(12)
C34 0.0133(14) 0.0129(15) 0.0159(15) -0.0017(12) -0.0007(13) -0.0067(12)
O1_1 0.0399(14) 0.0432(16) 0.0348(14) -0.0086(12) 0.0044(12) -0.0113(12)
C1_1 0.040(2) 0.045(2) 0.045(2) -0.017(2) -0.0107(19) -0.0001(19)
C2_1 0.0243(18) 0.054(3) 0.044(2) -0.024(2) -0.0038(18) -0.0057(18)
C3_1 0.048(2) 0.054(3) 0.036(2) -0.0093(19) 0.0043(19) -0.028(2)
C4_1 0.067(3) 0.047(3) 0.043(2) -0.008(2) 0.000(2) -0.019(2)

loop_
_atom_type_symbol
_atom_type_description
_atom_type_scat_dispersion_real
_atom_type_scat_dispersion_imag
_atom_type_scat_source
C C 0.0033 0.0016 'International Tables Vol C Tables 4.2.6.8 and 6.1.1.4'
H H 0 0 'International Tables Vol C Tables 4.2.6.8 and 6.1.1.4'
O O 0.0106 0.006 'International Tables Vol C Tables 4.2.6.8 and 6.1.1.4'
Si Si 0.0817 0.0704 'International Tables Vol C Tables 4.2.6.8 and 6.1.1.4'
P P 0.1023 0.0942 'International Tables Vol C Tables 4.2.6.8 and 6.1.1.4'
S S 0.1246 0.1234 'International Tables Vol C Tables 4.2.6.8 and 6.1.1.4'
Pd Pd -0.9988 1.0072 'International Tables Vol C Tables 4.2.6.8 and 6.1.1.4'

loop_
_geom_angle_atom_site_label_1
_geom_angle_atom_site_label_2
_geom_angle_atom_site_label_3
_geom_angle
C2 Pd1 C1 80.32(12)
C2 Pd1 P2 93.19(9)
C1 Pd1 P2 170.64(8)
C2 Pd1 S1 160.46(9)
C1 Pd1 S1 80.41(8)
P2 Pd1 S1 105.54(2)
C2 Pd1 P1 115.25(9)
C1 Pd1 P1 39.66(8)
P2 Pd1 P1 141.94(2)
S1 Pd1 P1 45.54(2)
C2 Pd1 Si1 41.25(9)
C1 Pd1 Si1 41.42(8)
P2 Pd1 Si1 130.31(3)
S1 Pd1 Si1 119.30(2)
P1 Pd1 Si1 74.04(2)
P1 S1 Pd1 72.88(3)
C1 P1 C5 111.62(13)
C1 P1 C11 112.92(13)
C5 P1 C11 103.94(13)
C1 P1 S1 107.00(10)
C5 P1 S1 110.02(9)
C11 P1 S1 111.39(10)
C1 P1 Pd1 53.32(9)
C5 P1 Pd1 101.54(9)
C11 P1 Pd1 154.34(9)
S1 P1 Pd1 61.57(3)
C29 P2 C17 103.24(12)
C29 P2 C23 102.72(12)
C17 P2 C23 103.97(12)
C29 P2 Pd1 117.53(9)
C17 P2 Pd1 112.03(9)
C23 P2 Pd1 115.69(9)
C2 Si1 C1 96.43(13)
C2 Si1 C3 111.49(16)
C1 Si1 C3 114.81(13)
C2 Si1 C4 114.24(14)
C1 Si1 C4 110.89(14)
C3 Si1 C4 108.72(14)
C2 Si1 Pd1 48.34(9)
C1 Si1 Pd1 51.22(9)
C3 Si1 Pd1 111.80(10)
C4 Si1 Pd1 139.47(11)
P1 C1 Si1 135.40(18)
P1 C1 Pd1 87.02(12)
Si1 C1 Pd1 87.36(11)
Si1 C2 Pd1 90.40(13)
C10 C5 C6 118.9(3)
C10 C5 P1 120.5(2)
C6 C5 P1 120.6(2)
C7 C6 C5 120.2(3)
C6 C7 C8 120.3(3)
C7 C8 C9 120.2(3)
C8 C9 C10 119.7(3)
C9 C10 C5 120.7(3)
C12 C11 C16 119.3(3)
C12 C11 P1 120.2(2)
C16 C11 P1 120.4(2)
C11 C12 C13 120.3(3)
C14 C13 C12 119.9(3)
C13 C14 C15 120.3(3)
C14 C15 C16 120.0(3)
C11 C16 C15 120.1(3)
C22 C17 C18 118.8(3)
C22 C17 P2 123.2(2)
C18 C17 P2 117.9(2)
C19 C18 C17 119.9(3)
C20 C19 C18 120.6(3)
C19 C20 C21 119.9(3)
C22 C21 C20 120.1(3)
C21 C22 C17 120.7(3)
C28 C23 C24 118.8(3)
C28 C23 P2 123.0(2)
C24 C23 P2 118.0(2)
C25 C24 C23 120.6(3)
C24 C25 C26 120.2(3)
C27 C26 C25 119.6(3)
C26 C27 C28 120.3(3)
C27 C28 C23 120.4(3)
C34 C29 C30 118.9(2)
C34 C29 P2 118.5(2)
C30 C29 P2 122.5(2)
C31 C30 C29 120.2(3)
C32 C31 C30 120.2(3)
C31 C32 C33 120.3(3)
C32 C33 C34 119.6(3)
C29 C34 C33 120.8(3)
C2_1 O1_1 C3_1 112.2(3)
O1_1 C2_1 C1_1 108.2(3)
O1_1 C3_1 C4_1 108.6(3)

loop_
_geom_bond_atom_site_label_1
_geom_bond_atom_site_label_2
_geom_bond_distance
Pd1 C2 2.086(3)
Pd1 C1 2.179(3)
Pd1 P2 2.2883(7)
Pd1 S1 2.4970(7)
Pd1 P1 2.7137(7)
Pd1 Si1 2.7924(8)
S1 P1 2.0268(10)
P1 C1 1.734(3)
P1 C5 1.814(3)
P1 C11 1.815(3)
P2 C29 1.828(3)
P2 C17 1.829(3)
P2 C23 1.831(3)
Si1 C2 1.841(3)
Si1 C1 1.849(3)
Si1 C3 1.858(3)
Si1 C4 1.870(3)
C5 C10 1.390(4)
C5 C6 1.400(4)
C6 C7 1.381(4)
C7 C8 1.382(4)
C8 C9 1.383(4)
C9 C10 1.388(4)
C11 C12 1.384(4)
C11 C16 1.384(4)
C12 C13 1.386(4)
C13 C14 1.373(5)
C14 C15 1.375(5)
C15 C16 1.388(4)
C17 C22 1.388(4)
C17 C18 1.405(4)
C18 C19 1.391(4)
C19 C20 1.375(4)
C20 C21 1.389(4)
C21 C22 1.386(4)
C23 C28 1.392(4)
C23 C24 1.395(4)
C24 C25 1.382(4)
C25 C26 1.388(4)
C26 C27 1.383(4)
C27 C28 1.387(4)
C29 C34 1.387(4)
C29 C30 1.396(4)
C30 C31 1.385(4)
C31 C32 1.381(4)
C32 C33 1.382(4)
C33 C34 1.391(4)
O1_1 C2_1 1.418(4)
O1_1 C3_1 1.424(4)
C1_1 C2_1 1.506(5)
C3_1 C4_1 1.507(5)
